data_7109379
loop_
_publ_author_name
'Stephanie J. Lucas'
'Benjamin D. Crossley'
'Alan J. Pettman'
'Antony D. Vassileiou'
'Thomas E. O. Screen'
'A. John Blacker'
'Patrick C. McGowan'

_publ_section_title
;
 A robust method to heterogenise and recycle group 9 catalysts
;
_journal_name_full Chem.Commun.
_journal_page_first 5562
_journal_paper_doi 10.1039/c3cc42550a
_journal_volume 49
_journal_year 2013
_chemical_formula_moiety 'C14 H23 Cl2 O Rh'
_chemical_formula_sum 'C14 H23 Cl2 O Rh'
_chemical_formula_weight 381.13
_chemical_name_systematic
;
?
;
_space_group_IT_number 14
_symmetry_cell_setting monoclinic
_symmetry_space_group_name_Hall '-P 2yn'
_symmetry_space_group_name_H-M 'P 1 21/n 1'
_atom_sites_solution_hydrogens geom
_atom_sites_solution_primary direct
_atom_sites_solution_secondary difmap
_audit_creation_method SHELXL-97
_cell_angle_alpha 90.00
_cell_angle_beta 97.291(10)
_cell_angle_gamma 90.00
_cell_formula_units_Z 4
_cell_length_a 12.7608(18)
_cell_length_b 9.1868(15)
_cell_length_c 13.945(2)
_cell_measurement_reflns_used 8192
_cell_measurement_temperature 150(2)
_cell_measurement_theta_max 20.331
_cell_measurement_theta_min 2.314
_cell_volume 1621.6(4)
_computing_cell_refinement 'APEX 2 software, Bruker Nonius 2004'
_computing_data_collection 'APEX 2 software, Bruker Nonius 2004'
_computing_data_reduction 'SAINT, Bruker Nonius 2004'
_computing_molecular_graphics 'ORTEX (McArdle, 1995)'
_computing_publication_material 'local program'
_computing_structure_refinement 'SHELXL-97 (Sheldrick, 1997)'
_computing_structure_solution 'SHELXS-97 (Sheldrick, 1990)'
_diffrn_ambient_temperature 150(2)
_diffrn_detector_area_resol_mean '120 microns'
_diffrn_measured_fraction_theta_full 0.996
_diffrn_measured_fraction_theta_max 0.996
_diffrn_measurement_device_type 'Bruker X8 Apex diffractometer'
_diffrn_measurement_method 'Rotation images'
_diffrn_radiation_monochromator graphite
_diffrn_radiation_source 'rotating anode'
_diffrn_radiation_type MoK\a
_diffrn_radiation_wavelength 0.71073
_diffrn_reflns_av_R_equivalents 0.1384
_diffrn_reflns_av_sigmaI/netI 0.1172
_diffrn_reflns_limit_h_max 15
_diffrn_reflns_limit_h_min -14
_diffrn_reflns_limit_k_max 9
_diffrn_reflns_limit_k_min -10
_diffrn_reflns_limit_l_max 14
_diffrn_reflns_limit_l_min -16
_diffrn_reflns_number 12362
_diffrn_reflns_theta_full 24.73
_diffrn_reflns_theta_max 24.73
_diffrn_reflns_theta_min 2.31
_diffrn_standards_decay_% 0
_diffrn_standards_interval_count 0
_diffrn_standards_interval_time 0
_diffrn_standards_number 0
_exptl_absorpt_coefficient_mu 1.370
_exptl_absorpt_correction_T_max 0.8697
_exptl_absorpt_correction_T_min 0.3095
_exptl_absorpt_correction_type multi-scan
_exptl_absorpt_process_details
;
Sheldrick, G.M. (2002). SADABS v. 2.03. University of Gottingen, Germany.
;
_exptl_crystal_colour red
_exptl_crystal_density_diffrn 1.561
_exptl_crystal_density_method 'not measured'
_exptl_crystal_description fragment
_exptl_crystal_F_000 776
_exptl_crystal_size_max 0.30
_exptl_crystal_size_mid 0.17
_exptl_crystal_size_min 0.03
_refine_diff_density_max 2.260
_refine_diff_density_min -1.859
_refine_diff_density_rms 0.210
_refine_ls_extinction_method none
_refine_ls_goodness_of_fit_ref 1.035
_refine_ls_hydrogen_treatment constr
_refine_ls_matrix_type full
_refine_ls_number_parameters 168
_refine_ls_number_reflns 2756
_refine_ls_number_restraints 0
_refine_ls_restrained_S_all 1.035
_refine_ls_R_factor_all 0.1717
_refine_ls_R_factor_gt 0.1103
_refine_ls_shift/su_max 0.211
_refine_ls_shift/su_mean 0.007
_refine_ls_structure_factor_coef Fsqd
_refine_ls_weighting_details 'calc w=1/[\s^2^(Fo^2^)+(0.1815P)^2^+9.5409P] where P=(Fo^2^+2Fc^2^)/3'
_refine_ls_weighting_scheme calc
_refine_ls_wR_factor_gt 0.2833
_refine_ls_wR_factor_ref 0.3301
_reflns_number_gt 1515
_reflns_number_total 2756
_reflns_threshold_expression >2sigma(I)
_cod_data_source_file c3cc42550a.txt
_cod_data_source_block c:\users\steph\desktop\complex1
_cod_original_cell_volume 1621.5(4)
_cod_original_sg_symbol_H-M P21/n
_cod_database_code 7109379

loop_
_symmetry_equiv_pos_as_xyz
'x, y, z'
'-x+1/2, y+1/2, -z+1/2'
'-x, -y, -z'
'x-1/2, -y-1/2, z-1/2'

loop_
_atom_site_label
_atom_site_type_symbol
_atom_site_fract_x
_atom_site_fract_y
_atom_site_fract_z
_atom_site_U_iso_or_equiv
_atom_site_adp_type
_atom_site_occupancy
_atom_site_symmetry_multiplicity
_atom_site_calc_flag
_atom_site_refinement_flags
Rh1 Rh 0.10229(10) 0.04038(14) 0.42244(10) 0.0600(6) Uani 1 1 d .
Cl1 Cl 0.1214(4) -0.2205(5) 0.3948(5) 0.107(2) Uani 1 1 d .
O1 O 0.483(3) 0.798(9) 0.697(2) 0.55(3) Uani 1 1 d .
H1 H 0.4992 0.8671 0.6619 0.659 Uiso 1 1 calc R
C1 C 0.1875(15) 0.2418(17) 0.4537(14) 0.067(5) Uani 1 1 d .
Cl2 Cl 0.0923(3) -0.0098(5) 0.5949(4) 0.0729(14) Uani 1 1 d .
C2 C 0.2547(13) 0.1375(18) 0.4170(15) 0.064(5) Uani 1 1 d .
C3 C 0.2128(15) 0.0984(19) 0.3204(14) 0.070(5) Uani 1 1 d .
C4 C 0.1125(14) 0.1729(18) 0.2943(14) 0.071(6) Uani 1 1 d .
C5 C 0.1015(11) 0.2687(14) 0.3850(12) 0.045(4) Uani 1 1 d .
C6 C 0.3616(14) 0.081(2) 0.4741(16) 0.086(6) Uani 1 1 d .
H6A H 0.4094 0.1635 0.4901 0.129 Uiso 1 1 calc R
H6B H 0.3947 0.0114 0.4339 0.129 Uiso 1 1 calc R
H6C H 0.3472 0.0331 0.5338 0.129 Uiso 1 1 calc R
C7 C 0.264(2) -0.011(2) 0.2582(17) 0.102(8) Uani 1 1 d .
H7A H 0.2910 0.0401 0.2045 0.153 Uiso 1 1 calc R
H7B H 0.2122 -0.0839 0.2326 0.153 Uiso 1 1 calc R
H7C H 0.3233 -0.0594 0.2978 0.153 Uiso 1 1 calc R
C8 C 0.0429(15) 0.169(2) 0.2026(14) 0.079(6) Uani 1 1 d .
H8A H 0.0741 0.2266 0.1543 0.118 Uiso 1 1 calc R
H8B H -0.0261 0.2099 0.2118 0.118 Uiso 1 1 calc R
H8C H 0.0339 0.0681 0.1804 0.118 Uiso 1 1 calc R
C9 C 0.0073(14) 0.372(2) 0.3845(15) 0.074(5) Uani 1 1 d .
H9A H -0.0134 0.3773 0.4497 0.111 Uiso 1 1 calc R
H9B H -0.0521 0.3346 0.3396 0.111 Uiso 1 1 calc R
H9C H 0.0270 0.4686 0.3638 0.111 Uiso 1 1 calc R
C10 C 0.2070(14) 0.3246(19) 0.5475(15) 0.076(6) Uani 1 1 d .
H10A H 0.2445 0.2613 0.5981 0.091 Uiso 1 1 calc R
H10B H 0.1386 0.3531 0.5684 0.091 Uiso 1 1 calc R
C11 C 0.2772(19) 0.469(2) 0.5348(17) 0.092(7) Uani 1 1 d .
H11A H 0.3461 0.4386 0.5159 0.111 Uiso 1 1 calc R
H11B H 0.2408 0.5282 0.4812 0.111 Uiso 1 1 calc R
C12 C 0.2970(14) 0.562(2) 0.6214(15) 0.073(5) Uani 1 1 d .
H12A H 0.3351 0.5044 0.6748 0.087 Uiso 1 1 calc R
H12B H 0.2283 0.5916 0.6413 0.087 Uiso 1 1 calc R
C13 C 0.360(2) 0.697(3) 0.6072(16) 0.115(9) Uani 1 1 d .
H13A H 0.3184 0.7569 0.5571 0.138 Uiso 1 1 calc R
H13B H 0.4251 0.6663 0.5809 0.138 Uiso 1 1 calc R
C14 C 0.392(2) 0.793(3) 0.695(2) 0.125(9) Uani 1 1 d .
H14A H 0.3599 0.8909 0.6863 0.150 Uiso 1 1 calc R
H14B H 0.3720 0.7486 0.7547 0.150 Uiso 1 1 calc R

loop_
_atom_site_aniso_label
_atom_site_aniso_U_11
_atom_site_aniso_U_22
_atom_site_aniso_U_33
_atom_site_aniso_U_23
_atom_site_aniso_U_13
_atom_site_aniso_U_12
Rh1 0.0566(9) 0.0567(9) 0.0772(11) 0.0003(7) 0.0486(8) -0.0028(6)
Cl1 0.114(4) 0.057(3) 0.174(6) -0.006(3) 0.108(4) -0.002(2)
O1 0.29(2) 1.24(9) 0.11(2) 0.06(5) 0.02(2) -0.508
C1 0.086(13) 0.052(9) 0.077(13) -0.011(9) 0.064(12) -0.017(9)
Cl2 0.060(3) 0.085(3) 0.081(3) 0.007(2) 0.038(3) -0.013(2)
C2 0.058(10) 0.061(10) 0.083(14) 0.013(9) 0.042(10) -0.014(8)
C3 0.085(12) 0.057(9) 0.080(14) 0.014(9) 0.062(12) -0.014(9)
C4 0.073(12) 0.066(11) 0.084(15) 0.012(10) 0.052(12) 0.002(9)
C5 0.044(8) 0.037(7) 0.061(10) 0.016(7) 0.028(8) 0.008(6)
C6 0.060(12) 0.106(15) 0.096(16) 0.032(12) 0.025(11) 0.002(10)
C7 0.137(19) 0.089(14) 0.102(16) -0.037(12) 0.103(16) -0.040(13)
C8 0.081(13) 0.102(15) 0.053(13) 0.009(10) 0.002(11) -0.033(11)
C9 0.072(12) 0.071(11) 0.082(14) 0.000(10) 0.027(11) -0.001(9)
C10 0.063(10) 0.077(12) 0.095(15) 0.008(11) 0.045(11) -0.012(9)
C11 0.109(17) 0.080(13) 0.098(17) 0.014(13) 0.053(14) -0.014(12)
C12 0.062(11) 0.077(12) 0.086(15) -0.016(10) 0.036(11) -0.001(9)
C13 0.119(18) 0.16(2) 0.076(16) -0.026(16) 0.045(15) -0.063(17)
C14 0.14(2) 0.102(17) 0.14(3) 0.015(18) 0.04(2) 0.003(17)

loop_
_atom_type_symbol
_atom_type_description
_atom_type_scat_dispersion_real
_atom_type_scat_dispersion_imag
_atom_type_scat_source
C C 0.0033 0.0016 'International Tables Vol C Tables 4.2.6.8 and 6.1.1.4'
H H 0.0000 0.0000 'International Tables Vol C Tables 4.2.6.8 and 6.1.1.4'
O O 0.0106 0.0060 'International Tables Vol C Tables 4.2.6.8 and 6.1.1.4'
Cl Cl 0.1484 0.1585 'International Tables Vol C Tables 4.2.6.8 and 6.1.1.4'
Rh Rh -1.1178 0.9187 'International Tables Vol C Tables 4.2.6.8 and 6.1.1.4'

loop_
_geom_angle_atom_site_label_1
_geom_angle_atom_site_label_2
_geom_angle_atom_site_label_3
_geom_angle
_geom_angle_site_symmetry_3
C2 Rh1 C5 64.2(6) .
C2 Rh1 C1 38.6(6) .
C5 Rh1 C1 37.3(6) .
C2 Rh1 C4 65.8(7) .
C5 Rh1 C4 42.2(6) .
C1 Rh1 C4 66.8(8) .
C2 Rh1 C3 38.5(7) .
C5 Rh1 C3 65.9(6) .
C1 Rh1 C3 64.8(6) .
C4 Rh1 C3 38.9(7) .
C2 Rh1 Cl1 107.0(5) .
C5 Rh1 Cl1 155.6(4) .
C1 Rh1 Cl1 144.4(5) .
C4 Rh1 Cl1 113.6(5) .
C3 Rh1 Cl1 92.9(5) .
C2 Rh1 Cl2 105.7(5) .
C5 Rh1 Cl2 114.7(4) .
C1 Rh1 Cl2 92.9(5) .
C4 Rh1 Cl2 156.8(5) .
C3 Rh1 Cl2 142.7(6) .
Cl1 Rh1 Cl2 89.4(2) .
C2 Rh1 Cl2 160.5(5) 3_556
C5 Rh1 Cl2 96.5(4) 3_556
C1 Rh1 Cl2 126.0(5) 3_556
C4 Rh1 Cl2 98.4(5) 3_556
C3 Rh1 Cl2 133.0(6) 3_556
Cl1 Rh1 Cl2 89.55(17) 3_556
Cl2 Rh1 Cl2 84.21(19) 3_556
C14 O1 H1 109.7 .
C5 C1 C2 109.4(16) .
C5 C1 C10 122.7(15) .
C2 C1 C10 127.7(19) .
C5 C1 Rh1 71.3(9) .
C2 C1 Rh1 70.2(9) .
C10 C1 Rh1 129.1(10) .
Rh1 Cl2 Rh1 95.79(19) 3_556
C1 C2 C3 109.7(17) .
C1 C2 C6 124.2(19) .
C3 C2 C6 126.0(17) .
C1 C2 Rh1 71.2(9) .
C3 C2 Rh1 72.4(9) .
C6 C2 Rh1 125.0(11) .
C2 C3 C4 109.2(16) .
C2 C3 C7 124.2(19) .
C4 C3 C7 127(2) .
C2 C3 Rh1 69.1(8) .
C4 C3 Rh1 70.1(9) .
C7 C3 Rh1 124.5(11) .
C3 C4 C8 128.7(17) .
C3 C4 C5 103.2(16) .
C8 C4 C5 127.9(16) .
C3 C4 Rh1 71.0(9) .
C8 C4 Rh1 127.6(12) .
C5 C4 Rh1 68.3(8) .
C1 C5 C9 131.9(15) .
C1 C5 C4 108.4(13) .
C9 C5 C4 119.7(16) .
C1 C5 Rh1 71.4(8) .
C9 C5 Rh1 125.5(10) .
C4 C5 Rh1 69.6(8) .
C2 C6 H6A 109.5 .
C2 C6 H6B 109.5 .
H6A C6 H6B 109.5 .
C2 C6 H6C 109.5 .
H6A C6 H6C 109.5 .
H6B C6 H6C 109.5 .
C3 C7 H7A 109.5 .
C3 C7 H7B 109.5 .
H7A C7 H7B 109.5 .
C3 C7 H7C 109.5 .
H7A C7 H7C 109.5 .
H7B C7 H7C 109.5 .
C4 C8 H8A 109.5 .
C4 C8 H8B 109.5 .
H8A C8 H8B 109.5 .
C4 C8 H8C 109.5 .
H8A C8 H8C 109.5 .
H8B C8 H8C 109.5 .
C5 C9 H9A 109.5 .
C5 C9 H9B 109.5 .
H9A C9 H9B 109.5 .
C5 C9 H9C 109.5 .
H9A C9 H9C 109.5 .
H9B C9 H9C 109.5 .
C1 C10 C11 110.6(14) .
C1 C10 H10A 109.5 .
C11 C10 H10A 109.5 .
C1 C10 H10B 109.5 .
C11 C10 H10B 109.5 .
H10A C10 H10B 108.1 .
C12 C11 C10 115.1(16) .
C12 C11 H11A 108.5 .
C10 C11 H11A 108.5 .
C12 C11 H11B 108.5 .
C10 C11 H11B 108.5 .
H11A C11 H11B 107.5 .
C11 C12 C13 114.1(16) .
C11 C12 H12A 108.7 .
C13 C12 H12A 108.7 .
C11 C12 H12B 108.7 .
C13 C12 H12B 108.8 .
H12A C12 H12B 107.6 .
C12 C13 C14 117.8(19) .
C12 C13 H13A 107.8 .
C14 C13 H13A 107.8 .
C12 C13 H13B 107.9 .
C14 C13 H13B 107.9 .
H13A C13 H13B 107.2 .
O1 C14 C13 102(4) .
O1 C14 H14A 111.6 .
C13 C14 H14A 111.3 .
O1 C14 H14B 111.2 .
C13 C14 H14B 111.2 .
H14A C14 H14B 109.2 .

loop_
_geom_bond_atom_site_label_1
_geom_bond_atom_site_label_2
_geom_bond_distance
_geom_bond_site_symmetry_2
Rh1 C2 2.150(14) .
Rh1 C5 2.161(13) .
Rh1 C1 2.163(16) .
Rh1 C4 2.180(17) .
Rh1 C3 2.193(14) .
Rh1 Cl1 2.444(5) .
Rh1 Cl2 2.468(5) .
Rh1 Cl2 2.480(4) 3_556
O1 C14 1.16(4) .
O1 H1 0.8423 .
C1 C5 1.38(2) .
C1 C2 1.42(2) .
C1 C10 1.51(2) .
Cl2 Rh1 2.480(4) 3_556
C2 C3 1.43(3) .
C2 C6 1.58(3) .
C3 C4 1.46(3) .
C3 C7 1.53(2) .
C4 C8 1.46(2) .
C4 C5 1.56(2) .
C5 C9 1.53(2) .
C6 H6A 0.9800 .
C6 H6B 0.9800 .
C6 H6C 0.9800 .
C7 H7A 0.9800 .
C7 H7B 0.9800 .
C7 H7C 0.9800 .
C8 H8A 0.9800 .
C8 H8B 0.9800 .
C8 H8C 0.9800 .
C9 H9A 0.9800 .
C9 H9B 0.9800 .
C9 H9C 0.9800 .
C10 C11 1.62(2) .
C10 H10A 0.9900 .
C10 H10B 0.9900 .
C11 C12 1.47(3) .
C11 H11A 0.9900 .
C11 H11B 0.9900 .
C12 C13 1.50(3) .
C12 H12A 0.9900 .
C12 H12B 0.9900 .
C13 C14 1.53(4) .
C13 H13A 0.9900 .
C13 H13B 0.9900 .
C14 H14A 0.9900 .
C14 H14B 0.9900 .
